data_7205337
loop_
_publ_author_name
'Yi, Fei-Yan'
'Xu, Hai-Bing'
'Zhou, Tian-Hua'
'Mao, Jiang-Gao'

_publ_section_title
;
 Towards rational design of zinc(ii) and cadmium(ii)
 sulfonate-arsonates with low dimensional aggregations
;
_journal_issue 5
_journal_name_full CrystEngComm
_journal_page_first 1480
_journal_paper_doi 10.1039/c0ce00375a
_journal_volume 13
_journal_year 2011
_chemical_formula_sum 'C72 H56 As4 Cd4 N8 O26 S4'
_chemical_formula_weight 2326.77
_chemical_name_systematic
; 
 ? 
;
_space_group_IT_number 2
_symmetry_cell_setting triclinic
_symmetry_space_group_name_Hall '-P 1'
_symmetry_space_group_name_H-M 'P -1'
_atom_sites_solution_hydrogens geom
_atom_sites_solution_primary direct
_atom_sites_solution_secondary difmap
_audit_creation_method SHELXL-97
_cell_angle_alpha 81.526(9)
_cell_angle_beta 81.531(9)
_cell_angle_gamma 75.679(10)
_cell_formula_units_Z 1
_cell_length_a 8.003(3)
_cell_length_b 11.771(4)
_cell_length_c 21.224(9)
_cell_measurement_reflns_used 4075
_cell_measurement_temperature 293(2)
_cell_measurement_theta_max 27.4835
_cell_measurement_theta_min 3.1011
_cell_volume 1903.2(13)
_computing_cell_refinement 'CrystalClear (Rigaku/MSC Inc., 2005)'
_computing_data_collection 'CrystalClear (Rigaku/MSC Inc., 2005)'
_computing_data_reduction 'CrystalClear (Rigaku/MSC Inc., 2005)'
_computing_structure_refinement 'SHELXL-97 (Sheldrick, 1997)'
_computing_structure_solution 'SHELXS-97 (Sheldrick, 1990)'
_diffrn_ambient_temperature 293(2)
_diffrn_detector_area_resol_mean 28.5714
_diffrn_measured_fraction_theta_full 0.985
_diffrn_measured_fraction_theta_max 0.985
_diffrn_measurement_device_type 'Saturn70 (4x4 bin mode)'
_diffrn_measurement_method CCD_Profile_fitting
_diffrn_radiation_monochromator graphite
_diffrn_radiation_source 'fine-focus sealed tube'
_diffrn_radiation_type MoK\a
_diffrn_radiation_wavelength 0.71073
_diffrn_reflns_av_R_equivalents 0.0887
_diffrn_reflns_av_sigmaI/netI 0.1550
_diffrn_reflns_limit_h_max 10
_diffrn_reflns_limit_h_min -10
_diffrn_reflns_limit_k_max 15
_diffrn_reflns_limit_k_min -12
_diffrn_reflns_limit_l_max 27
_diffrn_reflns_limit_l_min -27
_diffrn_reflns_number 15071
_diffrn_reflns_theta_full 27.48
_diffrn_reflns_theta_max 27.48
_diffrn_reflns_theta_min 2.71
_exptl_absorpt_coefficient_mu 3.026
_exptl_absorpt_correction_T_max 1
_exptl_absorpt_correction_T_min 0.1775
_exptl_absorpt_correction_type multi-scan
_exptl_crystal_colour yellow
_exptl_crystal_density_diffrn 2.030
_exptl_crystal_density_method 'not measured'
_exptl_crystal_description prism
_exptl_crystal_F_000 1140
_exptl_crystal_size_max 0.2
_exptl_crystal_size_mid 0.2
_exptl_crystal_size_min 0.2
_refine_diff_density_max 1.726
_refine_diff_density_min -2.262
_refine_diff_density_rms 0.208
_refine_ls_extinction_method shelxtl
_refine_ls_goodness_of_fit_ref 0.880
_refine_ls_hydrogen_treatment constr
_refine_ls_matrix_type full
_refine_ls_number_parameters 532
_refine_ls_number_reflns 8603
_refine_ls_number_restraints 0
_refine_ls_restrained_S_all 0.880
_refine_ls_R_factor_all 0.1098
_refine_ls_R_factor_gt 0.0645
_refine_ls_shift/su_max 0.000
_refine_ls_shift/su_mean 0.000
_refine_ls_structure_factor_coef Fsqd
_refine_ls_weighting_details 'calc w=1/[\s^2^(Fo^2^)+(0.0583P)^2^+0.0000P] where P=(Fo^2^+2Fc^2^)/3'
_refine_ls_weighting_scheme calc
_refine_ls_wR_factor_gt 0.1334
_refine_ls_wR_factor_ref 0.1533
_reflns_number_gt 4553
_reflns_number_total 8603
_reflns_threshold_expression >2sigma(I)
_cod_data_source_file C0CE00375A.TXT
_cod_data_source_block 6
_cod_depositor_comments
;
The following automatic conversions were performed:
'_exptl_absorpt_correction_type' value 'Multi-scan' changed to
'multi-scan' according to
'/home/saulius/struct/CIF-dictionaries/cif_core.dic' dictionary named
'cif_core.dic' version 2.4.1 from 2010-06-29.

Automatic conversion script
Id: cif_fix_enum 1555 2011-01-17 13:19:09Z saulius 
;
_cod_original_cell_volume 1903.2(12)
_cod_original_sg_symbol_H-M P-1
_cod_database_code 7205337

loop_
_symmetry_equiv_pos_as_xyz
'x, y, z'
'-x, -y, -z'

loop_
_atom_site_label
_atom_site_type_symbol
_atom_site_fract_x
_atom_site_fract_y
_atom_site_fract_z
_atom_site_U_iso_or_equiv
_atom_site_adp_type
_atom_site_occupancy
_atom_site_symmetry_multiplicity
_atom_site_calc_flag
_atom_site_refinement_flags
_atom_site_disorder_assembly
_atom_site_disorder_group
Cd1 Cd 0.59790(8) 0.35958(5) -0.02943(3) 0.02799(16) Uani 1 1 d . . .
Cd2 Cd 0.37593(8) 0.16523(5) 0.46826(3) 0.03110(17) Uani 1 1 d . . .
As1 As 0.19780(11) 0.52505(7) -0.07473(4) 0.0257(2) Uani 1 1 d . . .
As2 As 0.80991(11) 0.03981(7) 0.42755(4) 0.0253(2) Uani 1 1 d . . .
S1 S 0.5032(3) 0.38500(19) -0.19170(10) 0.0344(5) Uani 1 1 d . . .
S2 S 0.4819(3) -0.02960(19) 0.36581(10) 0.0315(5) Uani 1 1 d . . .
N1 N 0.5033(9) 0.2469(6) 0.0646(3) 0.0346(17) Uani 1 1 d . . .
N2 N 0.7282(9) 0.1636(6) -0.0362(3) 0.0332(16) Uani 1 1 d . . .
N3 N 0.3390(10) 0.3387(7) 0.5171(4) 0.046(2) Uani 1 1 d . . .
N4 N 0.2105(10) 0.3251(6) 0.4071(4) 0.0426(19) Uani 1 1 d . . .
C1 C 0.2620(12) 0.5939(7) -0.1609(4) 0.034(2) Uani 1 1 d . . .
C2 C 0.3937(11) 0.5352(7) -0.2049(4) 0.0276(18) Uani 1 1 d . . .
C3 C 0.4359(14) 0.5978(8) -0.2626(4) 0.044(2) Uani 1 1 d . . .
H3A H 0.5249 0.5608 -0.2913 0.053 Uiso 1 1 calc R . .
C4 C 0.3530(17) 0.7115(10) -0.2794(5) 0.066(3) Uani 1 1 d . . .
H4A H 0.3839 0.7509 -0.3191 0.079 Uiso 1 1 calc R . .
C5 C 0.2210(18) 0.7682(9) -0.2364(6) 0.071(4) Uani 1 1 d . . .
H5A H 0.1640 0.8463 -0.2468 0.085 Uiso 1 1 calc R . .
C6 C 0.1753(14) 0.7074(8) -0.1780(5) 0.050(3) Uani 1 1 d . . .
H6A H 0.0843 0.7443 -0.1500 0.060 Uiso 1 1 calc R . .
C7 C 0.8338(10) -0.0314(6) 0.3498(3) 0.0225(16) Uani 1 1 d . . .
C8 C 0.6974(10) -0.0648(7) 0.3272(4) 0.0263(17) Uani 1 1 d . . .
C9 C 0.7324(12) -0.1295(8) 0.2757(4) 0.037(2) Uani 1 1 d . . .
H9A H 0.6434 -0.1529 0.2613 0.044 Uiso 1 1 calc R . .
C10 C 0.9010(14) -0.1596(9) 0.2454(4) 0.050(3) Uani 1 1 d . . .
H10A H 0.9240 -0.2031 0.2107 0.059 Uiso 1 1 calc R . .
C11 C 1.0332(13) -0.1259(8) 0.2662(5) 0.047(2) Uani 1 1 d . . .
H11A H 1.1450 -0.1456 0.2450 0.056 Uiso 1 1 calc R . .
C12 C 1.0020(11) -0.0634(7) 0.3178(4) 0.0326(19) Uani 1 1 d . . .
H12A H 1.0933 -0.0419 0.3318 0.039 Uiso 1 1 calc R . .
C13 C 0.3977(14) 0.2901(9) 0.1136(5) 0.052(3) Uani 1 1 d . . .
H13A H 0.3503 0.3709 0.1117 0.062 Uiso 1 1 calc R . .
C14 C 0.3556(15) 0.2154(11) 0.1691(5) 0.063(3) Uani 1 1 d . . .
H14A H 0.2862 0.2478 0.2042 0.076 Uiso 1 1 calc R . .
C15 C 0.4148(15) 0.0986(10) 0.1715(5) 0.058(3) Uani 1 1 d . . .
H15A H 0.3829 0.0496 0.2074 0.070 Uiso 1 1 calc R . .
C16 C 0.5253(13) 0.0496(8) 0.1197(5) 0.039(2) Uani 1 1 d . . .
C17 C 0.5914(14) -0.0752(8) 0.1167(5) 0.050(3) Uani 1 1 d . . .
H17A H 0.5597 -0.1280 0.1508 0.060 Uiso 1 1 calc R . .
C18 C 0.6991(15) -0.1179(8) 0.0653(5) 0.053(3) Uani 1 1 d . . .
H18A H 0.7407 -0.1989 0.0648 0.064 Uiso 1 1 calc R . .
C19 C 0.7485(13) -0.0378(8) 0.0119(5) 0.042(2) Uani 1 1 d . . .
C20 C 0.8587(14) -0.0762(8) -0.0419(5) 0.055(3) Uani 1 1 d . . .
H20A H 0.9020 -0.1566 -0.0443 0.066 Uiso 1 1 calc R . .
C21 C 0.9038(13) 0.0038(8) -0.0914(5) 0.052(3) Uani 1 1 d . . .
H21A H 0.9785 -0.0210 -0.1272 0.062 Uiso 1 1 calc R . .
C22 C 0.8352(12) 0.1212(8) -0.0863(4) 0.042(2) Uani 1 1 d . . .
H22A H 0.8650 0.1753 -0.1200 0.051 Uiso 1 1 calc R . .
C23 C 0.6840(12) 0.0839(7) 0.0123(4) 0.033(2) Uani 1 1 d . . .
C24 C 0.5696(11) 0.1292(7) 0.0667(4) 0.033(2) Uani 1 1 d . . .
C25 C 0.3997(14) 0.3449(9) 0.5710(5) 0.054(3) Uani 1 1 d . . .
H25A H 0.4561 0.2755 0.5935 0.064 Uiso 1 1 calc R . .
C26 C 0.3818(15) 0.4524(10) 0.5953(6) 0.061(3) Uani 1 1 d . . .
H26A H 0.4231 0.4531 0.6340 0.074 Uiso 1 1 calc R . .
C27 C 0.3060(16) 0.5536(10) 0.5633(6) 0.070(4) Uani 1 1 d . . .
H27A H 0.2967 0.6248 0.5790 0.084 Uiso 1 1 calc R . .
C28 C 0.2390(14) 0.5524(8) 0.5047(6) 0.055(3) Uani 1 1 d . . .
C29 C 0.1534(16) 0.6562(9) 0.4692(7) 0.069(4) Uani 1 1 d . . .
H29A H 0.1389 0.7293 0.4836 0.083 Uiso 1 1 calc R . .
C30 C 0.0932(17) 0.6486(9) 0.4145(7) 0.076(4) Uani 1 1 d . . .
H30A H 0.0396 0.7180 0.3912 0.092 Uiso 1 1 calc R . .
C31 C 0.1076(14) 0.5391(8) 0.3903(6) 0.053(3) Uani 1 1 d . . .
C32 C 0.0451(15) 0.5275(10) 0.3338(6) 0.065(3) Uani 1 1 d . . .
H32A H -0.0057 0.5942 0.3079 0.078 Uiso 1 1 calc R . .
C33 C 0.0592(14) 0.4188(10) 0.3171(5) 0.058(3) Uani 1 1 d . . .
H33A H 0.0141 0.4099 0.2807 0.069 Uiso 1 1 calc R . .
C34 C 0.1423(13) 0.3199(9) 0.3553(5) 0.050(3) Uani 1 1 d . . .
H34A H 0.1496 0.2458 0.3433 0.060 Uiso 1 1 calc R . .
C35 C 0.1925(12) 0.4324(8) 0.4260(5) 0.039(2) Uani 1 1 d . . .
C36 C 0.2610(11) 0.4399(7) 0.4839(5) 0.037(2) Uani 1 1 d . . .
O1 O 0.3563(7) 0.5060(5) -0.0287(3) 0.0297(13) Uani 1 1 d . . .
O2 O 0.0468(8) 0.6457(5) -0.0490(3) 0.0417(16) Uani 1 1 d . . .
H2A H 0.0003 0.6274 -0.0131 0.063 Uiso 1 1 calc R . .
O3 O 0.1020(7) 0.4135(5) -0.0660(3) 0.0330(13) Uani 1 1 d . . .
O4 O 0.4271(11) 0.3228(6) -0.2286(3) 0.064(2) Uani 1 1 d . . .
O5 O 0.6861(9) 0.3814(6) -0.2125(3) 0.0543(18) Uani 1 1 d . . .
O6 O 0.4684(8) 0.3531(5) -0.1224(3) 0.0354(14) Uani 1 1 d . . .
O7 O 0.8266(7) -0.0686(5) 0.4895(2) 0.0285(13) Uani 1 1 d . . .
O8 O 0.9976(8) 0.0905(5) 0.4163(3) 0.0383(15) Uani 1 1 d . . .
H8B H 1.0405 0.0782 0.4502 0.057 Uiso 1 1 calc R . .
O9 O 0.6498(7) 0.1581(5) 0.4348(3) 0.0313(13) Uani 1 1 d . . .
O10 O 0.3926(8) -0.1059(6) 0.3450(3) 0.0489(18) Uani 1 1 d . . .
O11 O 0.5043(8) -0.0518(6) 0.4345(3) 0.0398(15) Uani 1 1 d . . .
O12 O 0.4137(8) 0.0951(5) 0.3486(3) 0.0465(17) Uani 1 1 d . . .
O1W O 0.8020(8) 0.4192(6) -0.1064(3) 0.0449(16) Uani 1 1 d . . .
H1WA H 0.8827 0.4317 -0.0883 0.067 Uiso 1 1 d R . .
H1WB H 0.8440 0.3652 -0.1307 0.067 Uiso 1 1 d R . .

loop_
_atom_site_aniso_label
_atom_site_aniso_U_11
_atom_site_aniso_U_22
_atom_site_aniso_U_33
_atom_site_aniso_U_23
_atom_site_aniso_U_13
_atom_site_aniso_U_12
Cd1 0.0307(4) 0.0266(3) 0.0250(3) -0.0023(2) 0.0007(3) -0.0063(3)
Cd2 0.0307(4) 0.0277(3) 0.0337(4) -0.0007(2) 0.0047(3) -0.0110(3)
As1 0.0259(5) 0.0265(4) 0.0231(4) 0.0015(3) 0.0004(3) -0.0076(3)
As2 0.0260(5) 0.0329(4) 0.0192(4) 0.0003(3) -0.0008(3) -0.0139(4)
S1 0.0443(15) 0.0359(12) 0.0239(11) -0.0080(9) -0.0025(10) -0.0091(10)
S2 0.0218(12) 0.0425(12) 0.0322(12) -0.0108(9) 0.0000(9) -0.0091(9)
N1 0.037(5) 0.034(4) 0.031(4) -0.007(3) 0.010(3) -0.013(3)
N2 0.027(4) 0.035(4) 0.034(4) -0.004(3) 0.001(3) -0.004(3)
N3 0.046(5) 0.041(5) 0.051(5) -0.010(4) 0.017(4) -0.023(4)
N4 0.046(5) 0.031(4) 0.047(5) -0.003(3) 0.006(4) -0.009(4)
C1 0.036(5) 0.025(4) 0.039(5) 0.008(4) 0.001(4) -0.014(4)
C2 0.028(5) 0.036(5) 0.023(4) -0.004(3) -0.003(3) -0.014(4)
C3 0.061(7) 0.047(6) 0.026(5) 0.003(4) -0.001(5) -0.020(5)
C4 0.090(10) 0.067(8) 0.036(6) 0.018(5) -0.001(6) -0.028(7)
C5 0.094(11) 0.043(6) 0.060(8) 0.024(5) -0.002(7) -0.007(6)
C6 0.053(7) 0.044(6) 0.037(6) 0.011(4) 0.012(5) -0.001(5)
C7 0.016(4) 0.029(4) 0.020(4) 0.003(3) 0.000(3) -0.005(3)
C8 0.022(5) 0.036(4) 0.020(4) -0.005(3) 0.001(3) -0.005(3)
C9 0.043(6) 0.044(5) 0.026(5) -0.002(4) -0.002(4) -0.018(4)
C10 0.054(7) 0.065(7) 0.031(5) -0.020(5) 0.010(5) -0.016(5)
C11 0.039(6) 0.054(6) 0.035(6) -0.004(4) 0.012(4) 0.001(5)
C12 0.022(5) 0.040(5) 0.033(5) 0.001(4) 0.000(4) -0.007(4)
C13 0.058(7) 0.046(6) 0.046(6) -0.008(5) 0.007(5) -0.010(5)
C14 0.064(8) 0.078(8) 0.041(7) -0.009(6) 0.024(5) -0.020(7)
C15 0.075(9) 0.061(7) 0.041(6) 0.008(5) 0.010(6) -0.036(6)
C16 0.047(6) 0.036(5) 0.038(5) 0.005(4) -0.008(5) -0.017(4)
C17 0.060(8) 0.039(5) 0.050(7) 0.021(4) -0.019(6) -0.017(5)
C18 0.080(9) 0.032(5) 0.053(7) 0.009(4) -0.025(6) -0.021(5)
C19 0.053(7) 0.032(5) 0.042(6) -0.005(4) -0.014(5) -0.006(4)
C20 0.069(8) 0.027(5) 0.064(7) -0.016(5) -0.007(6) 0.003(5)
C21 0.053(7) 0.036(5) 0.060(7) -0.015(5) 0.002(6) 0.003(5)
C22 0.045(6) 0.036(5) 0.039(6) -0.005(4) 0.012(5) -0.006(4)
C23 0.040(6) 0.031(4) 0.032(5) -0.005(4) -0.012(4) -0.010(4)
C24 0.036(5) 0.027(4) 0.034(5) 0.002(3) -0.008(4) -0.007(4)
C25 0.054(7) 0.054(6) 0.060(7) -0.009(5) 0.010(6) -0.034(5)
C26 0.062(8) 0.054(7) 0.072(9) -0.022(6) 0.011(6) -0.023(6)
C27 0.076(9) 0.058(8) 0.086(10) -0.032(7) 0.032(7) -0.043(7)
C28 0.046(7) 0.032(5) 0.083(9) -0.020(5) 0.026(6) -0.014(5)
C29 0.063(9) 0.038(6) 0.093(10) -0.009(6) 0.036(7) -0.014(6)
C30 0.073(9) 0.030(6) 0.098(11) 0.012(6) 0.039(8) 0.002(5)
C31 0.040(6) 0.032(5) 0.067(8) 0.011(5) 0.019(5) 0.003(4)
C32 0.051(8) 0.057(7) 0.067(9) 0.016(6) 0.010(6) 0.001(6)
C33 0.052(7) 0.060(7) 0.049(7) 0.020(5) 0.000(6) -0.010(6)
C34 0.049(7) 0.051(6) 0.043(6) -0.001(5) 0.007(5) -0.010(5)
C35 0.033(6) 0.035(5) 0.041(6) 0.001(4) 0.012(4) -0.004(4)
C36 0.030(5) 0.022(4) 0.054(6) -0.005(4) 0.023(4) -0.010(4)
O1 0.022(3) 0.036(3) 0.032(3) -0.006(2) -0.001(3) -0.007(2)
O2 0.050(4) 0.027(3) 0.038(4) 0.007(3) -0.004(3) 0.003(3)
O3 0.027(3) 0.042(3) 0.032(3) -0.005(3) 0.005(3) -0.019(3)
O4 0.105(7) 0.047(4) 0.052(5) -0.019(3) -0.017(4) -0.032(4)
O5 0.034(4) 0.083(5) 0.035(4) -0.009(3) 0.018(3) -0.004(4)
O6 0.042(4) 0.039(3) 0.023(3) 0.002(2) -0.001(3) -0.010(3)
O7 0.028(3) 0.036(3) 0.026(3) 0.001(2) -0.006(2) -0.015(3)
O8 0.036(4) 0.058(4) 0.030(3) 0.009(3) -0.007(3) -0.034(3)
O9 0.025(3) 0.036(3) 0.031(3) 0.000(2) 0.002(3) -0.009(3)
O10 0.033(4) 0.063(4) 0.060(5) -0.033(4) 0.002(3) -0.019(3)
O11 0.028(4) 0.073(4) 0.022(3) -0.005(3) 0.011(3) -0.026(3)
O12 0.035(4) 0.044(4) 0.057(5) -0.008(3) -0.011(3) 0.001(3)
O1W 0.034(4) 0.067(4) 0.039(4) -0.007(3) 0.008(3) -0.027(3)

loop_
_atom_type_symbol
_atom_type_description
_atom_type_scat_dispersion_real
_atom_type_scat_dispersion_imag
_atom_type_scat_source
C C 0.0033 0.0016 'International Tables Vol C Tables 4.2.6.8 and 6.1.1.4'
H H 0.0000 0.0000 'International Tables Vol C Tables 4.2.6.8 and 6.1.1.4'
N N 0.0061 0.0033 'International Tables Vol C Tables 4.2.6.8 and 6.1.1.4'
O O 0.0106 0.0060 'International Tables Vol C Tables 4.2.6.8 and 6.1.1.4'
S S 0.1246 0.1234 'International Tables Vol C Tables 4.2.6.8 and 6.1.1.4'
As As 0.0499 2.0058 'International Tables Vol C Tables 4.2.6.8 and 6.1.1.4'
Cd Cd -0.8075 1.2024 'International Tables Vol C Tables 4.2.6.8 and 6.1.1.4'

loop_
_geom_angle_atom_site_label_1
_geom_angle_atom_site_label_2
_geom_angle_atom_site_label_3
_geom_angle
_geom_angle_site_symmetry_1
_geom_angle_site_symmetry_3
_geom_angle_publ_flag
O1 Cd1 O1 74.1(2) . 2_665 ?
O1 Cd1 O1W 107.6(2) . . ?
O1 Cd1 O1W 86.1(2) 2_665 . ?
O1 Cd1 N2 149.2(2) . . ?
O1 Cd1 N2 132.3(2) 2_665 . ?
O1W Cd1 N2 91.9(2) . . ?
O1 Cd1 N1 95.9(2) . . ?
O1 Cd1 N1 91.5(2) 2_665 . ?
O1W Cd1 N1 154.7(2) . . ?
N2 Cd1 N1 71.3(2) . . ?
O1 Cd1 O6 73.79(19) . . ?
O1 Cd1 O6 139.66(19) 2_665 . ?
O1W Cd1 O6 81.0(2) . . ?
N2 Cd1 O6 86.4(2) . . ?
N1 Cd1 O6 115.5(2) . . ?
O9 Cd2 O7 148.0(2) . 2_656 ?
O9 Cd2 N4 107.6(2) . . ?
O7 Cd2 N4 100.4(2) 2_656 . ?
O9 Cd2 N3 93.3(2) . . ?
O7 Cd2 N3 110.6(2) 2_656 . ?
N4 Cd2 N3 70.7(3) . . ?
O9 Cd2 O11 82.7(2) . 2_656 ?
O7 Cd2 O11 77.39(18) 2_656 2_656 ?
N4 Cd2 O11 156.7(2) . 2_656 ?
N3 Cd2 O11 88.2(3) . 2_656 ?
O9 Cd2 O11 75.05(18) . . ?
O7 Cd2 O11 76.08(19) 2_656 . ?
N4 Cd2 O11 126.0(2) . . ?
N3 Cd2 O11 161.6(2) . . ?
O11 Cd2 O11 76.39(19) 2_656 . ?
O9 Cd2 O12 77.00(19) . . ?
O7 Cd2 O12 95.89(19) 2_656 . ?
N4 Cd2 O12 75.2(2) . . ?
N3 Cd2 O12 139.7(2) . . ?
O11 Cd2 O12 128.01(19) 2_656 . ?
O11 Cd2 O12 52.33(18) . . ?
O3 As1 O1 114.4(3) . . ?
O3 As1 O2 107.9(3) . . ?
O1 As1 O2 103.9(3) . . ?
O3 As1 C1 118.3(3) . . ?
O1 As1 C1 111.5(3) . . ?
O2 As1 C1 98.3(3) . . ?
O9 As2 O7 117.8(3) . . ?
O9 As2 O8 105.5(3) . . ?
O7 As2 O8 107.7(3) . . ?
O9 As2 C7 115.7(3) . . ?
O7 As2 C7 108.1(3) . . ?
O8 As2 C7 100.3(3) . . ?
O4 S1 O5 114.1(4) . . ?
O4 S1 O6 112.8(4) . . ?
O5 S1 O6 112.7(4) . . ?
O4 S1 C2 106.0(4) . . ?
O5 S1 C2 105.8(4) . . ?
O6 S1 C2 104.5(4) . . ?
O10 S2 O12 115.2(4) . . ?
O10 S2 O11 114.5(4) . . ?
O12 S2 O11 109.5(4) . . ?
O10 S2 C8 106.0(4) . . ?
O12 S2 C8 107.0(4) . . ?
O11 S2 C8 103.7(3) . . ?
C13 N1 C24 119.7(8) . . ?
C13 N1 Cd1 125.3(6) . . ?
C24 N1 Cd1 114.9(5) . . ?
C22 N2 C23 117.2(7) . . ?
C22 N2 Cd1 125.1(6) . . ?
C23 N2 Cd1 117.5(6) . . ?
C25 N3 C36 118.5(8) . . ?
C25 N3 Cd2 125.4(7) . . ?
C36 N3 Cd2 115.9(6) . . ?
C34 N4 C35 117.8(8) . . ?
C34 N4 Cd2 126.2(6) . . ?
C35 N4 Cd2 115.9(6) . . ?
C6 C1 C2 119.7(8) . . ?
C6 C1 As1 116.4(7) . . ?
C2 C1 As1 123.9(6) . . ?
C3 C2 C1 117.9(8) . . ?
C3 C2 S1 117.7(7) . . ?
C1 C2 S1 124.4(6) . . ?
C4 C3 C2 122.8(10) . . ?
C4 C3 H3A 118.6 . . ?
C2 C3 H3A 118.6 . . ?
C3 C4 C5 119.0(10) . . ?
C3 C4 H4A 120.5 . . ?
C5 C4 H4A 120.5 . . ?
C6 C5 C4 119.5(10) . . ?
C6 C5 H5A 120.2 . . ?
C4 C5 H5A 120.2 . . ?
C1 C6 C5 121.0(10) . . ?
C1 C6 H6A 119.5 . . ?
C5 C6 H6A 119.5 . . ?
C12 C7 C8 118.4(7) . . ?
C12 C7 As2 117.0(5) . . ?
C8 C7 As2 124.2(6) . . ?
C9 C8 C7 119.8(8) . . ?
C9 C8 S2 119.1(6) . . ?
C7 C8 S2 121.1(6) . . ?
C8 C9 C10 120.0(8) . . ?
C8 C9 H9A 120.0 . . ?
C10 C9 H9A 120.0 . . ?
C11 C10 C9 120.7(8) . . ?
C11 C10 H10A 119.7 . . ?
C9 C10 H10A 119.7 . . ?
C10 C11 C12 120.4(9) . . ?
C10 C11 H11A 119.8 . . ?
C12 C11 H11A 119.8 . . ?
C11 C12 C7 120.7(8) . . ?
C11 C12 H12A 119.6 . . ?
C7 C12 H12A 119.6 . . ?
N1 C13 C14 120.9(10) . . ?
N1 C13 H13A 119.5 . . ?
C14 C13 H13A 119.5 . . ?
C15 C14 C13 120.4(10) . . ?
C15 C14 H14A 119.8 . . ?
C13 C14 H14A 119.8 . . ?
C14 C15 C16 120.0(9) . . ?
C14 C15 H15A 120.0 . . ?
C16 C15 H15A 120.0 . . ?
C15 C16 C24 117.1(8) . . ?
C15 C16 C17 124.2(9) . . ?
C24 C16 C17 118.7(9) . . ?
C18 C17 C16 121.7(9) . . ?
C18 C17 H17A 119.1 . . ?
C16 C17 H17A 119.1 . . ?
C17 C18 C19 120.1(9) . . ?
C17 C18 H18A 120.0 . . ?
C19 C18 H18A 120.0 . . ?
C20 C19 C23 117.4(9) . . ?
C20 C19 C18 122.7(9) . . ?
C23 C19 C18 119.9(9) . . ?
C21 C20 C19 120.5(9) . . ?
C21 C20 H20A 119.7 . . ?
C19 C20 H20A 119.7 . . ?
C22 C21 C20 117.8(10) . . ?
C22 C21 H21A 121.1 . . ?
C20 C21 H21A 121.1 . . ?
N2 C22 C21 124.5(9) . . ?
N2 C22 H22A 117.7 . . ?
C21 C22 H22A 117.7 . . ?
N2 C23 C19 122.5(8) . . ?
N2 C23 C24 117.4(7) . . ?
C19 C23 C24 120.1(8) . . ?
N1 C24 C16 121.8(8) . . ?
N1 C24 C23 118.7(8) . . ?
C16 C24 C23 119.5(8) . . ?
N3 C25 C26 122.3(11) . . ?
N3 C25 H25A 118.8 . . ?
C26 C25 H25A 118.8 . . ?
C27 C26 C25 120.3(12) . . ?
C27 C26 H26A 119.9 . . ?
C25 C26 H26A 119.9 . . ?
C26 C27 C28 119.9(10) . . ?
C26 C27 H27A 120.1 . . ?
C28 C27 H27A 120.1 . . ?
C29 C28 C36 121.1(11) . . ?
C29 C28 C27 122.7(10) . . ?
C36 C28 C27 116.2(10) . . ?
C30 C29 C28 119.6(11) . . ?
C30 C29 H29A 120.2 . . ?
C28 C29 H29A 120.2 . . ?
C29 C30 C31 123.2(12) . . ?
C29 C30 H30A 118.4 . . ?
C31 C30 H30A 118.4 . . ?
C32 C31 C30 124.8(11) . . ?
C32 C31 C35 117.0(9) . . ?
C30 C31 C35 118.2(11) . . ?
C33 C32 C31 119.6(10) . . ?
C33 C32 H32A 120.2 . . ?
C31 C32 H32A 120.2 . . ?
C32 C33 C34 119.3(11) . . ?
C32 C33 H33A 120.4 . . ?
C34 C33 H33A 120.4 . . ?
N4 C34 C33 124.0(10) . . ?
N4 C34 H34A 118.0 . . ?
C33 C34 H34A 118.0 . . ?
N4 C35 C31 122.2(9) . . ?
N4 C35 C36 118.8(8) . . ?
C31 C35 C36 119.1(9) . . ?
N3 C36 C28 122.8(10) . . ?
N3 C36 C35 118.2(8) . . ?
C28 C36 C35 118.9(9) . . ?
As1 O1 Cd1 126.0(3) . . ?
As1 O1 Cd1 126.8(3) . 2_665 ?
Cd1 O1 Cd1 105.9(2) . 2_665 ?
As1 O2 H2A 109.5 . . ?
S1 O6 Cd1 136.6(4) . . ?
As2 O7 Cd2 126.1(3) . 2_656 ?
As2 O8 H8B 109.5 . . ?
As2 O9 Cd2 127.9(3) . . ?
S2 O11 Cd2 155.2(4) . 2_656 ?
S2 O11 Cd2 100.2(3) . . ?
Cd2 O11 Cd2 103.61(19) 2_656 . ?
S2 O12 Cd2 97.9(3) . . ?
Cd1 O1W H1WA 109.3 . . ?
Cd1 O1W H1WB 109.2 . . ?
H1WA O1W H1WB 109.5 . . ?

loop_
_geom_bond_atom_site_label_1
_geom_bond_atom_site_label_2
_geom_bond_distance
_geom_bond_site_symmetry_2
_geom_bond_publ_flag
Cd1 O1 2.250(5) . ?
Cd1 O1 2.270(5) 2_665 ?
Cd1 O1W 2.296(6) . ?
Cd1 N2 2.301(7) . ?
Cd1 N1 2.364(7) . ?
Cd1 O6 2.379(5) . ?
Cd2 O9 2.187(6) . ?
Cd2 O7 2.216(5) 2_656 ?
Cd2 N4 2.353(8) . ?
Cd2 N3 2.359(7) . ?
Cd2 O11 2.469(6) 2_656 ?
Cd2 O11 2.668(6) . ?
Cd2 O12 2.737(6) . ?
As1 O3 1.653(5) . ?
As1 O1 1.665(5) . ?
As1 O2 1.721(6) . ?
As1 C1 1.939(9) . ?
As2 O9 1.651(6) . ?
As2 O7 1.687(5) . ?
As2 O8 1.722(5) . ?
As2 C7 1.923(7) . ?
S1 O4 1.432(6) . ?
S1 O5 1.457(7) . ?
S1 O6 1.467(6) . ?
S1 C2 1.769(8) . ?
S2 O10 1.429(6) . ?
S2 O12 1.446(6) . ?
S2 O11 1.473(6) . ?
S2 C8 1.774(8) . ?
N1 C13 1.319(12) . ?
N1 C24 1.352(10) . ?
N2 C22 1.337(11) . ?
N2 C23 1.356(11) . ?
N3 C25 1.325(12) . ?
N3 C36 1.349(12) . ?
N4 C34 1.313(11) . ?
N4 C35 1.349(10) . ?
C1 C6 1.367(12) . ?
C1 C2 1.414(11) . ?
C2 C3 1.376(12) . ?
C3 C4 1.360(14) . ?
C3 H3A 0.9300 . ?
C4 C5 1.394(16) . ?
C4 H4A 0.9300 . ?
C5 C6 1.384(14) . ?
C5 H5A 0.9300 . ?
C6 H6A 0.9300 . ?
C7 C12 1.404(11) . ?
C7 C8 1.414(10) . ?
C8 C9 1.378(10) . ?
C9 C10 1.391(13) . ?
C9 H9A 0.9300 . ?
C10 C11 1.366(13) . ?
C10 H10A 0.9300 . ?
C11 C12 1.368(11) . ?
C11 H11A 0.9300 . ?
C12 H12A 0.9300 . ?
C13 C14 1.414(15) . ?
C13 H13A 0.9300 . ?
C14 C15 1.335(14) . ?
C14 H14A 0.9300 . ?
C15 C16 1.403(14) . ?
C15 H15A 0.9300 . ?
C16 C24 1.415(12) . ?
C16 C17 1.440(12) . ?
C17 C18 1.363(15) . ?
C17 H17A 0.9300 . ?
C18 C19 1.438(14) . ?
C18 H18A 0.9300 . ?
C19 C20 1.393(14) . ?
C19 C23 1.398(11) . ?
C20 C21 1.373(15) . ?
C20 H20A 0.9300 . ?
C21 C22 1.369(11) . ?
C21 H21A 0.9300 . ?
C22 H22A 0.9300 . ?
C23 C24 1.444(12) . ?
C25 C26 1.404(13) . ?
C25 H25A 0.9300 . ?
C26 C27 1.332(17) . ?
C26 H26A 0.9300 . ?
C27 C28 1.427(16) . ?
C27 H27A 0.9300 . ?
C28 C29 1.413(16) . ?
C28 C36 1.419(11) . ?
C29 C30 1.344(17) . ?
C29 H29A 0.9300 . ?
C30 C31 1.429(15) . ?
C30 H30A 0.9300 . ?
C31 C32 1.402(15) . ?
C31 C35 1.436(13) . ?
C32 C33 1.351(14) . ?
C32 H32A 0.9300 . ?
C33 C34 1.397(14) . ?
C33 H33A 0.9300 . ?
C34 H34A 0.9300 . ?
C35 C36 1.440(13) . ?
O1 Cd1 2.270(5) 2_665 ?
O2 H2A 0.8200 . ?
O7 Cd2 2.216(5) 2_656 ?
O8 H8B 0.8200 . ?
O11 Cd2 2.469(6) 2_656 ?
O1W H1WA 0.8500 . ?
O1W H1WB 0.8501 . ?

loop_
_geom_hbond_atom_site_label_D
_geom_hbond_atom_site_label_H
_geom_hbond_atom_site_label_A
_geom_hbond_distance_DH
_geom_hbond_distance_HA
_geom_hbond_distance_DA
_geom_hbond_angle_DHA
_geom_hbond_site_symmetry_A
O2 H2A O3 0.82 1.81 2.630(9) 179.8 2_565
O8 H8B O7 0.82 1.76 2.557(7) 165.2 2_756
O1W H1WA O3 0.85 1.84 2.648(8) 158.6 1_655
O1W H1WB O5 0.85 2.25 2.691(9) 112.1 .
